data_4088886
loop_
_publ_author_name
'Hu, Bowen'
'Chen, Xiangyang'
'Gong, Dawei'
'Cui, Wen'
'Yang, Xinzheng'
'Chen, Dafa'

_publ_section_title
;
 Reversible CO Dissociation of Tricarbonyl Iodide [Fe]-Hydrogenase Models
 Ligating Acylmethylpyridyl Ligands
;
_journal_issue 17
_journal_name_full Organometallics
_journal_page_first 2993
_journal_paper_doi 10.1021/acs.organomet.6b00524
_journal_volume 35
_journal_year 2016
_chemical_formula_sum 'C28 H23 Fe I N O4 P'
_chemical_formula_weight 651.19
_space_group_IT_number 15
_space_group_name_Hall '-C 2yc'
_space_group_name_H-M_alt 'C 1 2/c 1'
_symmetry_cell_setting monoclinic
_symmetry_space_group_name_H-M 'C 1 2/c 1'
_atom_sites_solution_hydrogens geom
_atom_sites_solution_primary direct
_atom_sites_solution_secondary difmap
_audit_creation_method SHELXL-97
_cell_angle_alpha 90.00
_cell_angle_beta 94.001(3)
_cell_angle_gamma 90.00
_cell_formula_units_Z 8
_cell_length_a 22.2032(7)
_cell_length_b 8.7859(2)
_cell_length_c 26.7209(7)
_cell_measurement_reflns_used 3333
_cell_measurement_temperature 293(2)
_cell_measurement_theta_max 25.8950
_cell_measurement_theta_min 3.3290
_cell_volume 5199.9(2)
_computing_cell_refinement 'CrysAlisPro 1.171.38.41 (Rigaku OD, 2015)'
_computing_data_collection 'CrysAlisPro 1.171.38.41 (Rigaku OD, 2015)'
_computing_data_reduction 'CrysAlisPro 1.171.38.41 (Rigaku OD, 2015)'
_computing_molecular_graphics 'SHELXL-97 (Sheldrick, 1997)'
_computing_publication_material 'SHELXL-97 (Sheldrick, 1997)'
_computing_structure_refinement 'SHELXL-97 (Sheldrick, 1997)'
_computing_structure_solution 'SHELXS-97 (Sheldrick, 1990)'
_diffrn_ambient_temperature 293(2)
_diffrn_measured_fraction_theta_full 0.998
_diffrn_measured_fraction_theta_max 0.998
_diffrn_measurement_device_type 'SuperNova, Dual, Cu at zero, Eos'
_diffrn_measurement_method '\w scans'
_diffrn_radiation_monochromator mirror
_diffrn_radiation_source 'fine-focus sealed tube'
_diffrn_radiation_type 'Mo K\a'
_diffrn_radiation_wavelength 0.71073
_diffrn_reflns_av_R_equivalents 0.0431
_diffrn_reflns_av_sigmaI/netI 0.0561
_diffrn_reflns_limit_h_max 26
_diffrn_reflns_limit_h_min -13
_diffrn_reflns_limit_k_max 8
_diffrn_reflns_limit_k_min -10
_diffrn_reflns_limit_l_max 31
_diffrn_reflns_limit_l_min -31
_diffrn_reflns_number 11657
_diffrn_reflns_theta_full 25.00
_diffrn_reflns_theta_max 25.00
_diffrn_reflns_theta_min 2.89
_exptl_absorpt_coefficient_mu 1.864
_exptl_absorpt_correction_T_max 0.689
_exptl_absorpt_correction_T_min 0.413
_exptl_absorpt_correction_type multi-scan
_exptl_absorpt_process_details
;
CrysAlisPro 1.171.38.41 (Rigaku Oxford Diffraction, 2015)
Empirical absorption correction using spherical harmonics,
 implemented in SCALE3 ABSPACK scaling algorithm.
;
_exptl_crystal_colour orange
_exptl_crystal_density_diffrn 1.664
_exptl_crystal_density_method 'not measured'
_exptl_crystal_description block
_exptl_crystal_F_000 2592
_exptl_crystal_size_max 0.6
_exptl_crystal_size_mid 0.4
_exptl_crystal_size_min 0.2
_refine_diff_density_max 0.471
_refine_diff_density_min -0.446
_refine_diff_density_rms 0.083
_refine_ls_extinction_method none
_refine_ls_goodness_of_fit_ref 1.056
_refine_ls_hydrogen_treatment mixed
_refine_ls_matrix_type full
_refine_ls_number_parameters 326
_refine_ls_number_reflns 4583
_refine_ls_number_restraints 0
_refine_ls_restrained_S_all 1.056
_refine_ls_R_factor_all 0.0602
_refine_ls_R_factor_gt 0.0396
_refine_ls_shift/su_max 0.005
_refine_ls_shift/su_mean 0.001
_refine_ls_structure_factor_coef Fsqd
_refine_ls_weighting_details 'calc w=1/[\s^2^(Fo^2^)+(0.0215P)^2^+1.6464P] where P=(Fo^2^+2Fc^2^)/3'
_refine_ls_weighting_scheme calc
_refine_ls_wR_factor_gt 0.0682
_refine_ls_wR_factor_ref 0.0769
_reflns_number_gt 3501
_reflns_number_total 4583
_reflns_threshold_expression >2sigma(I)
_cod_data_source_file om6b00524_si_002.cif
_cod_data_source_block 1
_cod_original_sg_symbol_H-M 'C 2/c '
_cod_database_code 4088886

loop_
_symmetry_equiv_pos_as_xyz
'x, y, z'
'-x, y, -z+1/2'
'x+1/2, y+1/2, z'
'-x+1/2, y+1/2, -z+1/2'
'-x, -y, -z'
'x, -y, z-1/2'
'-x+1/2, -y+1/2, -z'
'x+1/2, -y+1/2, z-1/2'

loop_
_atom_site_label
_atom_site_type_symbol
_atom_site_fract_x
_atom_site_fract_y
_atom_site_fract_z
_atom_site_U_iso_or_equiv
_atom_site_adp_type
_atom_site_occupancy
_atom_site_symmetry_multiplicity
_atom_site_calc_flag
_atom_site_refinement_flags
I1 I 0.274411(14) 1.15644(3) 0.091147(11) 0.04568(11) Uani 1 1 d .
Fe1 Fe 0.16379(3) 1.04692(6) 0.10453(2) 0.03056(16) Uani 1 1 d .
P1 P 0.07488(5) 0.94796(12) 0.12622(4) 0.0318(3) Uani 1 1 d .
C5 C 0.23304(19) 0.8298(5) 0.16659(15) 0.0363(10) Uani 1 1 d .
C1 C 0.20809(19) 0.7221(5) 0.08976(15) 0.0358(10) Uani 1 1 d .
C4 C 0.2643(2) 0.7014(5) 0.18247(17) 0.0460(12) Uani 1 1 d .
H4 H 0.2837 0.6966 0.2144 0.055 Uiso 1 1 calc R
C3 C 0.2662(2) 0.5809(5) 0.15011(19) 0.0531(13) Uani 1 1 d .
H3 H 0.2867 0.4927 0.1603 0.064 Uiso 1 1 calc R
C2 C 0.2381(2) 0.5892(5) 0.10278(17) 0.0421(11) Uani 1 1 d .
H2 H 0.2392 0.5083 0.0804 0.051 Uiso 1 1 calc R
C7 C 0.18509(19) 1.0870(5) 0.17574(15) 0.0375(10) Uani 1 1 d .
C6 C 0.2271(2) 0.9657(5) 0.19981(15) 0.0421(11) Uani 1 1 d .
H6A H 0.2668 1.0099 0.2074 0.051 Uiso 1 1 calc R
H6B H 0.2117 0.9332 0.2312 0.051 Uiso 1 1 calc R
O1 O 0.17770(14) 0.7430(3) 0.04435(10) 0.0451(8) Uani 1 1 d .
O2 O 0.17209(15) 1.1953(3) 0.20158(11) 0.0546(9) Uani 1 1 d .
N1 N 0.20450(14) 0.8426(3) 0.11984(11) 0.0296(8) Uani 1 1 d .
C9 C 0.03334(19) 0.8142(4) 0.08414(15) 0.0336(10) Uani 1 1 d .
C14 C 0.0321(2) 0.8322(5) 0.03268(16) 0.0451(12) Uani 1 1 d .
H14 H 0.0569 0.9047 0.0194 0.054 Uiso 1 1 calc R
C10 C -0.0054(2) 0.7068(5) 0.10277(16) 0.0482(12) Uani 1 1 d .
H10 H -0.0059 0.6926 0.1372 0.058 Uiso 1 1 calc R
C11 C -0.0432(2) 0.6210(5) 0.0703(2) 0.0621(15) Uani 1 1 d .
H11 H -0.0689 0.5495 0.0831 0.074 Uiso 1 1 calc R
C12 C -0.0428(2) 0.6408(5) 0.01942(18) 0.0606(15) Uani 1 1 d .
H12 H -0.0681 0.5832 -0.0023 0.073 Uiso 1 1 calc R
C13 C -0.0048(2) 0.7458(5) 0.00088(17) 0.0542(13) Uani 1 1 d .
H13 H -0.0041 0.7587 -0.0336 0.065 Uiso 1 1 calc R
C15 C 0.01516(19) 1.0871(5) 0.13748(14) 0.0341(10) Uani 1 1 d .
C19 C -0.0874(2) 1.1765(6) 0.1233(2) 0.0594(14) Uani 1 1 d .
H19 H -0.1257 1.1652 0.1074 0.071 Uiso 1 1 calc R
C18 C -0.0755(3) 1.2958(6) 0.1550(2) 0.0661(16) Uani 1 1 d .
H18 H -0.1060 1.3641 0.1615 0.079 Uiso 1 1 calc R
C16 C 0.0276(2) 1.2128(5) 0.16819(16) 0.0466(12) Uani 1 1 d .
H16 H 0.0665 1.2284 0.1826 0.056 Uiso 1 1 calc R
C20 C -0.0427(2) 1.0721(5) 0.11468(16) 0.0447(12) Uani 1 1 d .
H20 H -0.0516 0.9905 0.0933 0.054 Uiso 1 1 calc R
C17 C -0.0182(3) 1.3149(6) 0.17732(19) 0.0632(15) Uani 1 1 d .
H17 H -0.0101 1.3970 0.1987 0.076 Uiso 1 1 calc R
C21 C 0.08458(19) 0.8378(5) 0.18509(14) 0.0353(10) Uani 1 1 d .
C22 C 0.1053(2) 0.6887(5) 0.18356(16) 0.0425(11) Uani 1 1 d .
H22 H 0.1109 0.6432 0.1528 0.051 Uiso 1 1 calc R
C26 C 0.0771(2) 0.9033(5) 0.23119(15) 0.0470(12) Uani 1 1 d .
H26 H 0.0633 1.0030 0.2328 0.056 Uiso 1 1 calc R
C23 C 0.1177(2) 0.6069(5) 0.22752(18) 0.0536(13) Uani 1 1 d .
H23 H 0.1307 0.5065 0.2263 0.064 Uiso 1 1 calc R
C25 C 0.0900(2) 0.8227(6) 0.27491(17) 0.0595(15) Uani 1 1 d .
H25 H 0.0847 0.8682 0.3057 0.071 Uiso 1 1 calc R
C24 C 0.1104(2) 0.6766(6) 0.27318(18) 0.0616(15) Uani 1 1 d .
H24 H 0.1195 0.6234 0.3028 0.074 Uiso 1 1 calc R
C28 C 0.1366(2) 1.2349(5) 0.09934(15) 0.0385(11) Uani 1 1 d .
C27 C 0.15612(19) 1.0290(5) 0.03470(16) 0.0373(10) Uani 1 1 d .
O4 O 0.11954(15) 1.3578(3) 0.09623(12) 0.0544(9) Uani 1 1 d .
O3 O 0.15330(15) 1.0376(4) -0.00749(11) 0.0559(9) Uani 1 1 d .
C8 C 0.1809(2) 0.6279(5) 0.00634(16) 0.0549(14) Uani 1 1 d .
H8A H 0.2220 0.6163 -0.0020 0.082 Uiso 1 1 calc R
H8B H 0.1564 0.6575 -0.0230 0.082 Uiso 1 1 calc R
H8C H 0.1665 0.5330 0.0187 0.082 Uiso 1 1 calc R

loop_
_atom_site_aniso_label
_atom_site_aniso_U_11
_atom_site_aniso_U_22
_atom_site_aniso_U_33
_atom_site_aniso_U_23
_atom_site_aniso_U_13
_atom_site_aniso_U_12
I1 0.03979(19) 0.03935(19) 0.0585(2) -0.00522(15) 0.00739(15) -0.00819(15)
Fe1 0.0323(4) 0.0279(3) 0.0313(3) -0.0025(3) 0.0009(3) -0.0016(3)
P1 0.0334(7) 0.0299(6) 0.0323(6) -0.0007(5) 0.0036(5) -0.0006(5)
C5 0.036(3) 0.037(3) 0.036(2) 0.002(2) 0.002(2) -0.004(2)
C1 0.031(3) 0.036(3) 0.040(2) -0.003(2) -0.001(2) -0.005(2)
C4 0.041(3) 0.046(3) 0.049(3) 0.009(2) -0.005(2) 0.004(2)
C3 0.047(3) 0.035(3) 0.078(4) 0.012(3) 0.007(3) 0.009(2)
C2 0.042(3) 0.029(3) 0.054(3) -0.004(2) -0.001(2) 0.003(2)
C7 0.032(3) 0.039(3) 0.041(2) -0.003(2) 0.000(2) -0.005(2)
C6 0.045(3) 0.045(3) 0.035(2) -0.004(2) -0.005(2) -0.004(2)
O1 0.054(2) 0.0396(18) 0.0405(17) -0.0159(15) -0.0036(15) 0.0035(16)
O2 0.065(2) 0.050(2) 0.0476(18) -0.0181(16) -0.0058(17) 0.0090(18)
N1 0.030(2) 0.0278(19) 0.0307(17) -0.0025(16) -0.0021(15) -0.0022(16)
C9 0.030(2) 0.032(2) 0.038(2) 0.0007(19) -0.0006(19) 0.0003(19)
C14 0.047(3) 0.043(3) 0.045(3) 0.002(2) 0.003(2) -0.015(2)
C10 0.051(3) 0.052(3) 0.041(3) 0.008(2) 0.001(2) -0.015(3)
C11 0.057(4) 0.053(3) 0.074(4) 0.014(3) -0.004(3) -0.030(3)
C12 0.065(4) 0.055(3) 0.058(3) 0.000(3) -0.015(3) -0.024(3)
C13 0.062(4) 0.059(3) 0.041(3) 0.001(2) -0.008(2) -0.020(3)
C15 0.032(3) 0.038(3) 0.033(2) 0.005(2) 0.0050(19) 0.001(2)
C19 0.038(3) 0.058(4) 0.083(4) 0.014(3) 0.012(3) 0.009(3)
C18 0.056(4) 0.061(4) 0.084(4) 0.012(3) 0.023(3) 0.027(3)
C16 0.047(3) 0.045(3) 0.048(3) 0.000(2) 0.006(2) 0.006(2)
C20 0.043(3) 0.041(3) 0.051(3) 0.009(2) 0.011(2) 0.004(2)
C17 0.070(4) 0.050(3) 0.071(4) -0.013(3) 0.022(3) 0.012(3)
C21 0.033(3) 0.037(3) 0.036(2) 0.003(2) 0.0049(19) -0.006(2)
C22 0.044(3) 0.039(3) 0.045(3) 0.004(2) 0.005(2) -0.005(2)
C26 0.048(3) 0.051(3) 0.042(3) 0.004(2) 0.007(2) 0.003(2)
C23 0.047(3) 0.049(3) 0.065(3) 0.018(3) 0.003(3) -0.002(2)
C25 0.067(4) 0.078(4) 0.034(3) 0.008(3) 0.005(3) -0.002(3)
C24 0.068(4) 0.070(4) 0.047(3) 0.025(3) 0.000(3) -0.004(3)
C28 0.040(3) 0.042(3) 0.034(2) -0.001(2) 0.004(2) 0.000(2)
C27 0.035(3) 0.035(3) 0.042(3) 0.000(2) 0.003(2) -0.007(2)
O4 0.062(2) 0.0303(19) 0.070(2) 0.0038(17) 0.0016(18) 0.0055(17)
O3 0.065(2) 0.071(2) 0.0320(17) 0.0049(17) 0.0014(17) -0.0115(19)
C8 0.065(4) 0.047(3) 0.053(3) -0.021(2) 0.002(3) -0.006(3)

loop_
_atom_type_symbol
_atom_type_description
_atom_type_scat_dispersion_real
_atom_type_scat_dispersion_imag
_atom_type_scat_source
C C 0.0033 0.0016 'International Tables Vol C Tables 4.2.6.8 and 6.1.1.4'
H H 0.0000 0.0000 'International Tables Vol C Tables 4.2.6.8 and 6.1.1.4'
N N 0.0061 0.0033 'International Tables Vol C Tables 4.2.6.8 and 6.1.1.4'
O O 0.0106 0.0060 'International Tables Vol C Tables 4.2.6.8 and 6.1.1.4'
P P 0.1023 0.0942 'International Tables Vol C Tables 4.2.6.8 and 6.1.1.4'
Fe Fe 0.3463 0.8444 'International Tables Vol C Tables 4.2.6.8 and 6.1.1.4'
I I -0.4742 1.8119 'International Tables Vol C Tables 4.2.6.8 and 6.1.1.4'

loop_
_geom_angle_atom_site_label_1
_geom_angle_atom_site_label_2
_geom_angle_atom_site_label_3
_geom_angle
C28 Fe1 C27 89.63(18)
C28 Fe1 C7 88.05(18)
C27 Fe1 C7 169.57(18)
C28 Fe1 N1 170.65(17)
C27 Fe1 N1 97.73(15)
C7 Fe1 N1 83.68(15)
C28 Fe1 P1 94.58(14)
C27 Fe1 P1 101.69(13)
C7 Fe1 P1 88.63(13)
N1 Fe1 P1 89.59(9)
C28 Fe1 I1 88.00(14)
C27 Fe1 I1 85.28(13)
C7 Fe1 I1 84.48(12)
N1 Fe1 I1 86.87(9)
P1 Fe1 I1 172.57(4)
C9 P1 C15 100.87(19)
C9 P1 C21 102.16(18)
C15 P1 C21 104.54(18)
C9 P1 Fe1 119.94(14)
C15 P1 Fe1 115.86(14)
C21 P1 Fe1 111.50(14)
N1 C5 C4 122.8(4)
N1 C5 C6 114.9(4)
C4 C5 C6 122.2(4)
N1 C1 O1 112.5(4)
N1 C1 C2 124.7(4)
O1 C1 C2 122.8(4)
C3 C4 C5 118.4(4)
C4 C3 C2 120.6(4)
C3 C2 C1 117.3(4)
O2 C7 C6 117.8(4)
O2 C7 Fe1 129.6(3)
C6 C7 Fe1 112.4(3)
C5 C6 C7 112.5(3)
C1 O1 C8 119.3(3)
C1 N1 C5 116.2(3)
C1 N1 Fe1 128.5(3)
C5 N1 Fe1 115.3(3)
C14 C9 C10 117.6(4)
C14 C9 P1 120.8(3)
C10 C9 P1 120.8(3)
C13 C14 C9 121.6(4)
C11 C10 C9 120.5(4)
C12 C11 C10 120.3(4)
C13 C12 C11 119.5(4)
C12 C13 C14 120.5(4)
C20 C15 C16 118.2(4)
C20 C15 P1 121.3(3)
C16 C15 P1 120.4(3)
C18 C19 C20 120.3(5)
C19 C18 C17 119.8(5)
C17 C16 C15 119.8(5)
C19 C20 C15 121.1(5)
C18 C17 C16 120.7(5)
C26 C21 C22 118.7(4)
C26 C21 P1 121.8(3)
C22 C21 P1 119.2(3)
C21 C22 C23 120.6(4)
C25 C26 C21 120.7(5)
C24 C23 C22 119.3(5)
C24 C25 C26 120.3(5)
C25 C24 C23 120.4(5)
O4 C28 Fe1 179.2(5)
O3 C27 Fe1 171.1(4)

loop_
_geom_bond_atom_site_label_1
_geom_bond_atom_site_label_2
_geom_bond_distance
I1 Fe1 2.6849(7)
Fe1 C28 1.760(5)
Fe1 C27 1.868(4)
Fe1 C7 1.960(4)
Fe1 N1 2.038(3)
Fe1 P1 2.2692(12)
P1 C9 1.831(4)
P1 C15 1.843(4)
P1 C21 1.847(4)
C5 N1 1.365(5)
C5 C4 1.375(5)
C5 C6 1.499(5)
C1 N1 1.336(5)
C1 O1 1.359(5)
C1 C2 1.376(6)
C4 C3 1.370(6)
C3 C2 1.373(6)
C7 O2 1.222(5)
C7 C6 1.529(6)
O1 C8 1.438(4)
C9 C14 1.382(5)
C9 C10 1.392(5)
C14 C13 1.369(6)
C10 C11 1.386(6)
C11 C12 1.372(6)
C12 C13 1.365(6)
C15 C20 1.389(6)
C15 C16 1.392(6)
C19 C18 1.361(7)
C19 C20 1.382(6)
C18 C17 1.377(7)
C16 C17 1.391(6)
C21 C26 1.380(5)
C21 C22 1.390(5)
C22 C23 1.388(6)
C26 C25 1.379(6)
C23 C24 1.384(6)
C25 C24 1.364(6)
C28 O4 1.146(5)
C27 O3 1.127(4)
